data_4074036
loop_
_publ_author_name
'Wechsler, Dominik'
'Rankin, Matthew A.'
'McDonald, Robert'
'Ferguson, Michael J.'
'Schatte, Gabriele'
'Stradiotto, Mark'

_publ_section_title
;
 New Racemic Planar-Chiral Metalloligands Derived from Donor-Substituted
 Indenes:&#x00A0; A Synthetic, Structural, and Catalytic Investigation
;
_journal_issue 25
_journal_name_full Organometallics
_journal_page_first 6418
_journal_paper_doi 10.1021/om700832f
_journal_volume 26
_journal_year 2007
_chemical_formula_moiety 'C35 H52 Fe N P Rh, B F4'
_chemical_formula_sum 'C35 H52 B F4 Fe N P Rh'
_chemical_formula_weight 763.32
_chemical_name_systematic
; 
 ? 
;
_space_group_IT_number 19
_symmetry_cell_setting orthorhombic
_symmetry_space_group_name_Hall 'P 2ac 2ab'
_symmetry_space_group_name_H-M 'P 21 21 21'
_atom_sites_solution_hydrogens geom
_atom_sites_solution_primary direct
_atom_sites_solution_secondary difmap
_audit_creation_method 'manual editing of SHELXL template'
_cell_angle_alpha 90.00
_cell_angle_beta 90.00
_cell_angle_gamma 90.00
_cell_formula_units_Z 4
_cell_length_a 11.4520(3)
_cell_length_b 14.8950(4)
_cell_length_c 19.7890(5)
_cell_measurement_reflns_used 4268
_cell_measurement_temperature 173(2)
_cell_measurement_theta_max 27.48
_cell_measurement_theta_min 1.00
_cell_volume 3375.56(15)
_computing_cell_refinement 'HKL DENZO and SCALEPACK, Bruker AXS/Nonius'
_computing_data_collection 'COLLECT, Bruker AXS/Nonius'
_computing_data_reduction 'HKL DENZO and SCALEPACK, Bruker AXS/Nonius'
_computing_molecular_graphics ' Cameron (WinGX v1.70-01), Ortep (SHELXTL-NT v6.14, Bruker AXS)'
_computing_publication_material 'WinGX v1.70.01 (L. J. Farrugia)'
_computing_structure_refinement 'SHELXL-97 (Sheldrick, 1997)'
_computing_structure_solution ' SIR-97 (A. Altomare, G. Cascarano, C. Giacovazzo et al., 1999)'
_diffrn_ambient_temperature 173(2)
_diffrn_measured_fraction_theta_full 0.997
_diffrn_measured_fraction_theta_max 0.997
_diffrn_measurement_device '95mm CCD camera on \k-goniostat'
_diffrn_measurement_device_type 'KappaCCD (BruKer AXS-Nonius, FR540C)'
_diffrn_measurement_method 'CCD rotation images, thick slices'
_diffrn_radiation_monochromator 'horizonally mounted graphite crystal'
_diffrn_radiation_source 'Nonius FR590D, fine-focus sealed tube'
_diffrn_radiation_type MoK\a
_diffrn_radiation_wavelength 0.71073
_diffrn_reflns_av_R_equivalents 0.0000
_diffrn_reflns_av_sigmaI/netI 0.0536
_diffrn_reflns_limit_h_max 14
_diffrn_reflns_limit_h_min -14
_diffrn_reflns_limit_k_max 19
_diffrn_reflns_limit_k_min -19
_diffrn_reflns_limit_l_max 25
_diffrn_reflns_limit_l_min -25
_diffrn_reflns_number 7698
_diffrn_reflns_theta_full 27.47
_diffrn_reflns_theta_max 27.47
_diffrn_reflns_theta_min 2.47
_diffrn_standards_decay_% 'no decay'
_exptl_absorpt_coefficient_mu 1.014
_exptl_absorpt_correction_T_max 0.9054
_exptl_absorpt_correction_T_min 0.8628
_exptl_absorpt_correction_type multi-scan
_exptl_absorpt_process_details 'HKL Scalepack (Otwinowski & Minor 1997)'
_exptl_crystal_colour red
_exptl_crystal_density_diffrn 1.502
_exptl_crystal_density_method 'not measured'
_exptl_crystal_description rod
_exptl_crystal_F_000 1584
_exptl_crystal_size_max 0.15
_exptl_crystal_size_mid 0.10
_exptl_crystal_size_min 0.10
_refine_diff_density_max 0.708
_refine_diff_density_min -0.671
_refine_diff_density_rms 0.093
_refine_ls_abs_structure_details 'Flack H D (1983), Acta Cryst. A39, 876-881; 3396 Friedel pairs'
_refine_ls_abs_structure_Flack -0.02(2)
_refine_ls_extinction_method none
_refine_ls_goodness_of_fit_ref 1.066
_refine_ls_hydrogen_treatment constr
_refine_ls_matrix_type full
_refine_ls_number_parameters 408
_refine_ls_number_reflns 7698
_refine_ls_number_restraints 0
_refine_ls_restrained_S_all 1.066
_refine_ls_R_factor_all 0.0589
_refine_ls_R_factor_gt 0.0441
_refine_ls_shift/su_max 0.001
_refine_ls_shift/su_mean 0.000
_refine_ls_structure_factor_coef Fsqd
_refine_ls_weighting_details 'calc w=1/[\s^2^(Fo^2^)+(0.0249P)^2^+7.3275P] where P=(Fo^2^+2Fc^2^)/3'
_refine_ls_weighting_scheme calc
_refine_ls_wR_factor_gt 0.0884
_refine_ls_wR_factor_ref 0.0979
_reflns_number_gt 6635
_reflns_number_total 7698
_reflns_threshold_expression >2sigma(I)
_cod_data_source_file om700832f-file002.cif
_cod_data_source_block damsdw0604
_cod_database_code 4074036

loop_
_symmetry_equiv_pos_as_xyz
'x, y, z'
'-x+1/2, -y, z+1/2'
'x+1/2, -y+1/2, -z'
'-x, y+1/2, -z+1/2'

loop_
_atom_site_label
_atom_site_type_symbol
_atom_site_fract_x
_atom_site_fract_y
_atom_site_fract_z
_atom_site_U_iso_or_equiv
_atom_site_adp_type
_atom_site_occupancy
_atom_site_symmetry_multiplicity
_atom_site_calc_flag
_atom_site_refinement_flags
Rh1 Rh 0.09018(3) 0.00228(2) 0.382219(14) 0.01944(8) Uani 1 1 d .
Fe1 Fe 0.41316(6) 0.12971(4) 0.34108(3) 0.01774(12) Uani 1 1 d .
P1 P 0.13878(10) 0.06140(8) 0.27575(6) 0.0207(2) Uani 1 1 d .
F1 F 1.0083(4) 0.1291(5) 0.06244(19) 0.1012(19) Uani 1 1 d .
F2 F 0.8350(5) 0.2031(3) 0.0600(3) 0.0945(18) Uani 1 1 d .
F3 F 0.8377(4) 0.0548(3) 0.0611(2) 0.0692(12) Uani 1 1 d .
F4 F 0.9007(3) 0.1282(3) -0.03151(15) 0.0535(9) Uani 1 1 d .
N1 N 0.2675(3) -0.0517(2) 0.37836(19) 0.0200(7) Uani 1 1 d .
C1 C 0.4665(3) -0.0014(4) 0.3306(2) 0.0232(8) Uani 1 1 d .
H1 H 0.5174 -0.0300 0.3618 0.028 Uiso 1 1 calc .
C2 C 0.3417(3) 0.0032(3) 0.3349(2) 0.0187(8) Uani 1 1 d .
C3 C 0.2958(4) 0.0590(3) 0.2812(2) 0.0206(9) Uani 1 1 d .
C3A C 0.3949(4) 0.0834(3) 0.2396(2) 0.0228(9) Uani 1 1 d .
C4 C 0.4089(5) 0.1296(3) 0.1769(2) 0.0326(10) Uani 1 1 d .
H4 H 0.3430 0.1548 0.1548 0.039 Uiso 1 1 calc .
C5 C 0.5172(5) 0.1376(4) 0.1488(3) 0.0425(14) Uani 1 1 d .
H5 H 0.5250 0.1680 0.1068 0.051 Uiso 1 1 calc .
C6 C 0.6189(5) 0.1018(4) 0.1802(3) 0.0448(15) Uani 1 1 d .
H6 H 0.6930 0.1090 0.1593 0.054 Uiso 1 1 calc .
C7A C 0.4996(4) 0.0453(3) 0.2707(2) 0.0256(10) Uani 1 1 d .
C7 C 0.6106(4) 0.0572(3) 0.2402(3) 0.0346(12) Uani 1 1 d .
H7 H 0.6787 0.0342 0.2614 0.041 Uiso 1 1 calc .
C10 C 0.3556(4) 0.2560(3) 0.3744(2) 0.0215(9) Uani 1 1 d .
C11 C 0.3674(4) 0.1950(3) 0.4295(2) 0.0210(9) Uani 1 1 d .
C12 C 0.4876(4) 0.1662(3) 0.4315(2) 0.0236(10) Uani 1 1 d .
C13 C 0.5469(4) 0.2083(3) 0.3764(2) 0.0230(9) Uani 1 1 d .
C14 C 0.4649(4) 0.2633(3) 0.3408(2) 0.0209(9) Uani 1 1 d .
C15 C 0.2518(4) 0.3157(3) 0.3626(3) 0.0326(12) Uani 1 1 d .
H15A H 0.2606 0.3710 0.3889 0.039 Uiso 1 1 calc R
H15B H 0.1806 0.2845 0.3768 0.039 Uiso 1 1 calc R
H15C H 0.2464 0.3305 0.3145 0.039 Uiso 1 1 calc R
C16 C 0.2715(5) 0.1722(3) 0.4781(3) 0.0344(12) Uani 1 1 d .
H16A H 0.2408 0.2275 0.4983 0.041 Uiso 1 1 calc R
H16B H 0.3023 0.1332 0.5138 0.041 Uiso 1 1 calc R
H16C H 0.2088 0.1409 0.4540 0.041 Uiso 1 1 calc R
C17 C 0.5429(5) 0.1096(3) 0.4849(3) 0.0361(13) Uani 1 1 d .
H17A H 0.6051 0.0732 0.4648 0.043 Uiso 1 1 calc R
H17B H 0.4839 0.0701 0.5049 0.043 Uiso 1 1 calc R
H17C H 0.5759 0.1484 0.5201 0.043 Uiso 1 1 calc R
C18 C 0.6738(4) 0.2002(4) 0.3600(3) 0.0372(13) Uani 1 1 d .
H18A H 0.6842 0.2010 0.3108 0.045 Uiso 1 1 calc R
H18B H 0.7042 0.1438 0.3783 0.045 Uiso 1 1 calc R
H18C H 0.7163 0.2508 0.3800 0.045 Uiso 1 1 calc R
C19 C 0.4930(5) 0.3203(3) 0.2809(3) 0.0359(12) Uani 1 1 d .
H19A H 0.4211 0.3340 0.2562 0.043 Uiso 1 1 calc R
H19B H 0.5471 0.2881 0.2512 0.043 Uiso 1 1 calc R
H19C H 0.5293 0.3764 0.2961 0.043 Uiso 1 1 calc R
C21 C 0.0860(5) 0.1766(3) 0.2582(2) 0.0286(10) Uani 1 1 d .
H21 H 0.0890 0.2100 0.3020 0.034 Uiso 1 1 calc R
C22 C 0.1580(5) 0.2301(4) 0.2081(3) 0.0370(12) Uani 1 1 d .
H22A H 0.1574 0.1996 0.1642 0.044 Uiso 1 1 calc R
H22B H 0.2385 0.2349 0.2245 0.044 Uiso 1 1 calc R
H22C H 0.1246 0.2903 0.2032 0.044 Uiso 1 1 calc R
C23 C -0.0439(5) 0.1767(4) 0.2351(3) 0.0402(13) Uani 1 1 d .
H23A H -0.0748 0.2380 0.2373 0.048 Uiso 1 1 calc R
H23B H -0.0896 0.1376 0.2649 0.048 Uiso 1 1 calc R
H23C H -0.0491 0.1546 0.1885 0.048 Uiso 1 1 calc R
C24 C 0.1013(4) 0.0017(4) 0.1951(2) 0.0304(9) Uani 1 1 d .
H24 H 0.0855 0.0497 0.1610 0.036 Uiso 1 1 calc R
C25 C -0.0098(5) -0.0530(4) 0.2002(3) 0.0485(16) Uani 1 1 d .
H25A H -0.0274 -0.0799 0.1561 0.058 Uiso 1 1 calc R
H25B H -0.0745 -0.0140 0.2139 0.058 Uiso 1 1 calc R
H25C H 0.0005 -0.1007 0.2338 0.058 Uiso 1 1 calc R
C26 C 0.1982(6) -0.0552(5) 0.1661(3) 0.0528(17) Uani 1 1 d .
H26A H 0.2115 -0.1072 0.1954 0.063 Uiso 1 1 calc R
H26B H 0.2699 -0.0195 0.1633 0.063 Uiso 1 1 calc R
H26C H 0.1761 -0.0758 0.1209 0.063 Uiso 1 1 calc R
C27 C 0.2559(4) -0.1415(3) 0.3444(3) 0.0316(11) Uani 1 1 d .
H27A H 0.2229 -0.1333 0.2991 0.038 Uiso 1 1 calc R
H27B H 0.2042 -0.1800 0.3711 0.038 Uiso 1 1 calc R
H27C H 0.3330 -0.1696 0.3407 0.038 Uiso 1 1 calc R
C28 C 0.3269(5) -0.0681(4) 0.4448(3) 0.0335(12) Uani 1 1 d .
H28A H 0.4007 -0.0997 0.4370 0.040 Uiso 1 1 calc R
H28B H 0.2763 -0.1048 0.4736 0.040 Uiso 1 1 calc R
H28C H 0.3424 -0.0106 0.4670 0.040 Uiso 1 1 calc R
C31 C 0.0352(4) -0.0944(3) 0.4621(2) 0.0290(11) Uani 1 1 d .
H31 H 0.0983 -0.1313 0.4481 0.035 Uiso 1 1 calc .
C32 C 0.0636(4) -0.0174(3) 0.4949(2) 0.0276(11) Uani 1 1 d .
H32 H 0.1439 -0.0033 0.5007 0.033 Uiso 1 1 calc .
C33 C -0.0262(5) 0.0468(4) 0.5226(3) 0.0381(13) Uani 1 1 d .
H33A H 0.0048 0.0746 0.5643 0.046 Uiso 1 1 calc R
H33B H -0.0972 0.0126 0.5350 0.046 Uiso 1 1 calc R
C34 C -0.0596(5) 0.1202(4) 0.4735(3) 0.0366(13) Uani 1 1 d .
H34A H -0.0083 0.1727 0.4814 0.044 Uiso 1 1 calc R
H34B H -0.1408 0.1391 0.4831 0.044 Uiso 1 1 calc R
C35 C -0.0509(4) 0.0936(3) 0.3999(2) 0.0299(11) Uani 1 1 d .
H35 H -0.0122 0.1336 0.3700 0.036 Uiso 1 1 calc .
C36 C -0.0960(4) 0.0139(3) 0.3727(2) 0.0302(10) Uani 1 1 d .
H36 H -0.0843 0.0030 0.3258 0.036 Uiso 1 1 calc .
C37 C -0.1618(5) -0.0558(4) 0.4128(3) 0.0420(14) Uani 1 1 d .
H37A H -0.2184 -0.0859 0.3825 0.050 Uiso 1 1 calc R
H37B H -0.2070 -0.0250 0.4486 0.050 Uiso 1 1 calc R
C38 C -0.0848(5) -0.1273(4) 0.4457(3) 0.0385(12) Uani 1 1 d .
H38A H -0.1228 -0.1483 0.4878 0.046 Uiso 1 1 calc R
H38B H -0.0785 -0.1794 0.4147 0.046 Uiso 1 1 calc R
B1 B 0.8961(6) 0.1297(5) 0.0377(3) 0.0408(14) Uani 1 1 d .

loop_
_atom_site_aniso_label
_atom_site_aniso_U_11
_atom_site_aniso_U_22
_atom_site_aniso_U_33
_atom_site_aniso_U_23
_atom_site_aniso_U_13
_atom_site_aniso_U_12
Rh1 0.01643(14) 0.02294(14) 0.01895(14) -0.00049(15) 0.00194(14) 0.00075(18)
Fe1 0.0165(3) 0.0181(3) 0.0186(3) -0.0019(2) 0.0008(3) -0.0011(3)
P1 0.0185(5) 0.0254(6) 0.0183(5) -0.0003(4) -0.0004(5) -0.0010(4)
F1 0.046(2) 0.222(6) 0.036(2) -0.005(3) -0.0114(19) -0.025(3)
F2 0.119(4) 0.044(2) 0.121(4) -0.032(3) 0.057(3) 0.003(2)
F3 0.079(3) 0.054(2) 0.075(3) -0.001(2) 0.027(2) -0.002(2)
F4 0.0338(18) 0.089(3) 0.0374(16) -0.0058(18) -0.0019(16) 0.001(2)
N1 0.0164(17) 0.0173(17) 0.0263(18) 0.0016(15) 0.0011(16) 0.0024(14)
C1 0.0185(19) 0.0199(19) 0.031(2) -0.004(2) -0.0026(17) 0.001(2)
C2 0.0175(18) 0.0164(18) 0.0221(19) -0.003(2) 0.0009(15) -0.003(2)
C3 0.021(2) 0.021(2) 0.020(2) -0.0018(17) 0.0039(18) -0.0027(17)
C3A 0.025(2) 0.026(2) 0.0175(19) -0.0047(16) 0.0036(19) -0.0072(19)
C4 0.038(3) 0.040(3) 0.020(2) -0.0040(19) 0.002(2) -0.007(3)
C5 0.049(3) 0.052(3) 0.027(3) -0.010(3) 0.015(3) -0.016(3)
C6 0.037(3) 0.056(4) 0.041(3) -0.014(3) 0.021(3) -0.016(3)
C7A 0.021(2) 0.024(2) 0.032(3) -0.009(2) 0.005(2) -0.0020(19)
C7 0.023(3) 0.037(3) 0.044(3) -0.016(2) 0.012(2) -0.005(2)
C10 0.022(2) 0.020(2) 0.023(2) -0.0033(18) 0.0016(19) 0.0048(17)
C11 0.023(2) 0.020(2) 0.020(2) -0.0053(17) 0.0006(18) -0.0025(17)
C12 0.025(2) 0.022(2) 0.024(2) -0.0001(18) -0.006(2) -0.0037(18)
C13 0.021(2) 0.022(2) 0.027(2) -0.0044(19) -0.0016(19) -0.0033(17)
C14 0.022(2) 0.018(2) 0.022(2) 0.0001(18) 0.0013(19) -0.0047(17)
C15 0.031(3) 0.030(3) 0.037(3) -0.007(2) -0.006(2) 0.011(2)
C16 0.038(3) 0.033(3) 0.033(3) -0.007(2) 0.013(2) -0.010(2)
C17 0.044(3) 0.030(3) 0.034(3) 0.005(2) -0.019(2) -0.004(2)
C18 0.023(3) 0.042(3) 0.047(3) -0.012(2) -0.001(2) -0.007(2)
C19 0.040(3) 0.032(3) 0.036(3) 0.006(2) 0.009(3) -0.010(2)
C21 0.029(2) 0.032(2) 0.025(2) 0.0008(18) -0.006(2) 0.005(2)
C22 0.046(3) 0.029(3) 0.035(3) 0.010(2) 0.003(2) 0.005(2)
C23 0.032(3) 0.044(3) 0.044(3) 0.003(3) -0.011(3) 0.011(2)
C24 0.030(2) 0.034(2) 0.028(2) -0.006(2) -0.0022(19) -0.006(3)
C25 0.040(3) 0.058(4) 0.048(4) -0.021(3) -0.002(3) -0.018(3)
C26 0.050(4) 0.070(4) 0.039(3) -0.030(3) 0.003(3) -0.005(3)
C27 0.035(3) 0.018(2) 0.042(3) -0.007(2) 0.010(2) -0.0048(19)
C28 0.034(3) 0.036(3) 0.030(3) 0.011(2) -0.003(2) 0.003(2)
C31 0.031(3) 0.031(3) 0.025(2) 0.005(2) 0.010(2) -0.004(2)
C32 0.025(2) 0.039(3) 0.0191(19) 0.0037(18) 0.0017(17) 0.0032(19)
C33 0.039(3) 0.046(3) 0.030(3) -0.010(2) 0.011(2) 0.008(3)
C34 0.035(3) 0.043(3) 0.031(3) -0.010(2) 0.008(2) 0.009(2)
C35 0.020(2) 0.037(3) 0.032(3) 0.003(2) 0.0075(19) 0.010(2)
C36 0.0110(17) 0.051(3) 0.029(2) -0.001(2) 0.0047(19) 0.004(2)
C37 0.026(3) 0.057(4) 0.043(3) -0.004(3) 0.008(2) -0.014(3)
C38 0.039(3) 0.042(3) 0.034(3) 0.000(2) 0.008(3) -0.014(3)
B1 0.036(4) 0.050(4) 0.037(3) -0.017(3) 0.011(3) -0.002(3)

loop_
_atom_type_symbol
_atom_type_description
_atom_type_scat_dispersion_real
_atom_type_scat_dispersion_imag
_atom_type_scat_source
C C 0.0033 0.0016 'International Tables Vol C Tables 4.2.6.8 and 6.1.1.4'
H H 0.0000 0.0000 'International Tables Vol C Tables 4.2.6.8 and 6.1.1.4'
B B 0.0013 0.0007 'International Tables Vol C Tables 4.2.6.8 and 6.1.1.4'
F F 0.0171 0.0103 'International Tables Vol C Tables 4.2.6.8 and 6.1.1.4'
Fe Fe 0.3463 0.8444 'International Tables Vol C Tables 4.2.6.8 and 6.1.1.4'
P P 0.1023 0.0942 'International Tables Vol C Tables 4.2.6.8 and 6.1.1.4'
N N 0.0061 0.0033 'International Tables Vol C Tables 4.2.6.8 and 6.1.1.4'
Rh Rh -1.1178 0.9187 'International Tables Vol C Tables 4.2.6.8 and 6.1.1.4'

loop_
_geom_angle_atom_site_label_1
_geom_angle_atom_site_label_2
_geom_angle_atom_site_label_3
_geom_angle
C35 Rh1 C36 38.17(19)
C35 Rh1 N1 160.20(17)
C36 Rh1 N1 161.63(17)
C35 Rh1 C31 94.65(19)
C36 Rh1 C31 80.43(19)
N1 Rh1 C31 92.83(16)
C35 Rh1 C32 79.64(18)
C36 Rh1 C32 87.93(16)
N1 Rh1 C32 96.39(15)
C31 Rh1 C32 35.12(18)
C35 Rh1 P1 95.02(13)
C36 Rh1 P1 97.25(12)
N1 Rh1 P1 83.49(10)
C31 Rh1 P1 160.84(14)
C32 Rh1 P1 163.91(13)
C13 Fe1 C12 40.73(19)
C13 Fe1 C1 110.77(17)
C12 Fe1 C1 102.46(17)
C13 Fe1 C2 147.14(17)
C12 Fe1 C2 117.34(17)
C1 Fe1 C2 40.76(15)
C13 Fe1 C11 68.43(18)
C12 Fe1 C11 40.92(18)
C1 Fe1 C11 127.34(18)
C2 Fe1 C11 112.35(16)
C13 Fe1 C14 40.59(18)
C12 Fe1 C14 68.29(18)
C1 Fe1 C14 145.60(17)
C2 Fe1 C14 172.24(17)
C11 Fe1 C14 67.90(18)
C13 Fe1 C3 165.17(19)
C12 Fe1 C3 153.98(18)
C1 Fe1 C3 69.72(17)
C2 Fe1 C3 40.95(17)
C11 Fe1 C3 123.83(18)
C14 Fe1 C3 131.98(18)
C13 Fe1 C10 67.41(18)
C12 Fe1 C10 67.66(18)
C1 Fe1 C10 167.35(17)
C2 Fe1 C10 135.60(17)
C11 Fe1 C10 40.01(17)
C14 Fe1 C10 39.77(17)
C3 Fe1 C10 115.48(18)
C13 Fe1 C7A 102.33(18)
C12 Fe1 C7A 122.32(19)
C1 Fe1 C7A 39.86(18)
C2 Fe1 C7A 66.64(17)
C11 Fe1 C7A 162.11(19)
C14 Fe1 C7A 115.69(18)
C3 Fe1 C7A 68.11(18)
C10 Fe1 C7A 152.09(19)
C13 Fe1 C3A 125.36(18)
C12 Fe1 C3A 161.02(19)
C1 Fe1 C3A 68.13(17)
C2 Fe1 C3A 66.97(16)
C11 Fe1 C3A 157.37(19)
C14 Fe1 C3A 109.59(17)
C3 Fe1 C3A 40.20(17)
C10 Fe1 C3A 123.65(18)
C7A Fe1 C3A 40.22(18)
C3 P1 C21 110.8(2)
C3 P1 C24 105.7(2)
C21 P1 C24 101.8(2)
C3 P1 Rh1 100.09(15)
C21 P1 Rh1 115.97(16)
C24 P1 Rh1 122.04(17)
C2 N1 C28 110.1(3)
C2 N1 C27 106.6(4)
C28 N1 C27 106.7(4)
C2 N1 Rh1 110.8(3)
C28 N1 Rh1 116.8(3)
C27 N1 Rh1 105.1(3)
C7A C1 C2 106.9(4)
C7A C1 Fe1 72.5(3)
C2 C1 Fe1 69.7(3)
C7A C1 H1 126.5
C2 C1 H1 126.5
Fe1 C1 H1 122.9
C1 C2 C3 110.3(4)
C1 C2 N1 126.0(5)
C3 C2 N1 122.9(4)
C1 C2 Fe1 69.6(3)
C3 C2 Fe1 70.3(3)
N1 C2 Fe1 135.2(3)
C2 C3 C3A 106.1(4)
C2 C3 P1 114.7(3)
C3A C3 P1 137.9(4)
C2 C3 Fe1 68.8(3)
C3A C3 Fe1 72.0(2)
P1 C3 Fe1 132.0(2)
C4 C3A C3 134.7(5)
C4 C3A C7A 117.5(4)
C3 C3A C7A 107.7(4)
C4 C3A Fe1 130.6(3)
C3 C3A Fe1 67.8(2)
C7A C3A Fe1 69.4(2)
C5 C4 C3A 119.9(5)
C5 C4 H4 120.1
C3A C4 H4 120.1
C4 C5 C6 122.2(5)
C4 C5 H5 118.9
C6 C5 H5 118.9
C7 C6 C5 120.4(5)
C7 C6 H6 119.8
C5 C6 H6 119.8
C7 C7A C1 130.9(5)
C7 C7A C3A 120.4(5)
C1 C7A C3A 108.7(4)
C7 C7A Fe1 128.6(3)
C1 C7A Fe1 67.6(3)
C3A C7A Fe1 70.4(2)
C6 C7 C7A 119.7(5)
C6 C7 H7 120.2
C7A C7 H7 120.2
C14 C10 C11 108.8(4)
C14 C10 C15 125.4(4)
C11 C10 C15 124.8(4)
C14 C10 Fe1 69.2(2)
C11 C10 Fe1 68.9(2)
C15 C10 Fe1 136.9(3)
C10 C11 C12 107.5(4)
C10 C11 C16 124.5(4)
C12 C11 C16 127.9(4)
C10 C11 Fe1 71.1(2)
C12 C11 Fe1 69.0(3)
C16 C11 Fe1 128.4(3)
C13 C12 C11 107.6(4)
C13 C12 C17 125.9(4)
C11 C12 C17 126.3(5)
C13 C12 Fe1 69.4(3)
C11 C12 Fe1 70.0(3)
C17 C12 Fe1 130.0(3)
C12 C13 C14 108.4(4)
C12 C13 C18 126.4(5)
C14 C13 C18 125.2(5)
C12 C13 Fe1 69.9(3)
C14 C13 Fe1 70.7(2)
C18 C13 Fe1 127.4(3)
C10 C14 C13 107.7(4)
C10 C14 C19 127.2(4)
C13 C14 C19 125.1(4)
C10 C14 Fe1 71.0(2)
C13 C14 Fe1 68.7(2)
C19 C14 Fe1 127.5(3)
C10 C15 H15A 109.5
C10 C15 H15B 109.5
H15A C15 H15B 109.5
C10 C15 H15C 109.5
H15A C15 H15C 109.5
H15B C15 H15C 109.5
C11 C16 H16A 109.5
C11 C16 H16B 109.5
H16A C16 H16B 109.5
C11 C16 H16C 109.5
H16A C16 H16C 109.5
H16B C16 H16C 109.5
C12 C17 H17A 109.5
C12 C17 H17B 109.5
H17A C17 H17B 109.5
C12 C17 H17C 109.5
H17A C17 H17C 109.5
H17B C17 H17C 109.5
C13 C18 H18A 109.5
C13 C18 H18B 109.5
H18A C18 H18B 109.5
C13 C18 H18C 109.5
H18A C18 H18C 109.5
H18B C18 H18C 109.5
C14 C19 H19A 109.5
C14 C19 H19B 109.5
H19A C19 H19B 109.5
C14 C19 H19C 109.5
H19A C19 H19C 109.5
H19B C19 H19C 109.5
C22 C21 C23 109.1(4)
C22 C21 P1 115.6(4)
C23 C21 P1 111.6(4)
C22 C21 H21 106.7
C23 C21 H21 106.7
P1 C21 H21 106.7
C21 C22 H22A 109.5
C21 C22 H22B 109.5
H22A C22 H22B 109.5
C21 C22 H22C 109.5
H22A C22 H22C 109.5
H22B C22 H22C 109.5
C21 C23 H23A 109.5
C21 C23 H23B 109.5
H23A C23 H23B 109.5
C21 C23 H23C 109.5
H23A C23 H23C 109.5
H23B C23 H23C 109.5
C26 C24 C25 109.9(5)
C26 C24 P1 114.9(4)
C25 C24 P1 113.0(3)
C26 C24 H24 106.1
C25 C24 H24 106.1
P1 C24 H24 106.1
C24 C25 H25A 109.5
C24 C25 H25B 109.5
H25A C25 H25B 109.5
C24 C25 H25C 109.5
H25A C25 H25C 109.5
H25B C25 H25C 109.5
C24 C26 H26A 109.5
C24 C26 H26B 109.5
H26A C26 H26B 109.5
C24 C26 H26C 109.5
H26A C26 H26C 109.5
H26B C26 H26C 109.5
N1 C27 H27A 109.5
N1 C27 H27B 109.5
H27A C27 H27B 109.5
N1 C27 H27C 109.5
H27A C27 H27C 109.5
H27B C27 H27C 109.5
N1 C28 H28A 109.5
N1 C28 H28B 109.5
H28A C28 H28B 109.5
N1 C28 H28C 109.5
H28A C28 H28C 109.5
H28B C28 H28C 109.5
C32 C31 C38 127.0(5)
C32 C31 Rh1 74.1(3)
C38 C31 Rh1 108.5(3)
C32 C31 H31 116.5
C38 C31 H31 116.5
Rh1 C31 H31 87.3
C31 C32 C33 123.1(5)
C31 C32 Rh1 70.8(3)
C33 C32 Rh1 111.5(3)
C31 C32 H32 118.5
C33 C32 H32 118.5
Rh1 C32 H32 87.7
C32 C33 C34 113.4(4)
C32 C33 H33A 108.9
C34 C33 H33A 108.9
C32 C33 H33B 108.9
C34 C33 H33B 108.9
H33A C33 H33B 107.7
C33 C34 C35 114.3(4)
C33 C34 H34A 108.7
C35 C34 H34A 108.7
C33 C34 H34B 108.7
C35 C34 H34B 108.7
H34A C34 H34B 107.6
C36 C35 C34 124.6(5)
C36 C35 Rh1 71.2(3)
C34 C35 Rh1 111.9(3)
C36 C35 H35 117.7
C34 C35 H35 117.7
Rh1 C35 H35 86.8
C35 C36 C37 124.3(4)
C35 C36 Rh1 70.6(3)
C37 C36 Rh1 113.2(4)
C35 C36 H36 117.8
C37 C36 H36 117.8
Rh1 C36 H36 86.1
C36 C37 C38 114.5(5)
C36 C37 H37A 108.6
C38 C37 H37A 108.6
C36 C37 H37B 108.6
C38 C37 H37B 108.6
H37A C37 H37B 107.6
C31 C38 C37 113.2(4)
C31 C38 H38A 108.9
C37 C38 H38A 108.9
C31 C38 H38B 108.9
C37 C38 H38B 108.9
H38A C38 H38B 107.7
F4 B1 F2 110.7(6)
F4 B1 F1 108.7(5)
F2 B1 F1 111.5(6)
F4 B1 F3 110.0(5)
F2 B1 F3 106.9(5)
F1 B1 F3 109.1(6)

loop_
_geom_bond_atom_site_label_1
_geom_bond_atom_site_label_2
_geom_bond_distance
Rh1 C35 2.141(5)
Rh1 C36 2.148(5)
Rh1 N1 2.186(3)
Rh1 C31 2.229(5)
Rh1 C32 2.270(4)
Rh1 P1 2.3503(12)
Fe1 C13 2.050(4)
Fe1 C12 2.056(5)
Fe1 C1 2.056(5)
Fe1 C2 2.058(5)
Fe1 C11 2.070(4)
Fe1 C14 2.075(4)
Fe1 C3 2.078(5)
Fe1 C10 2.100(4)
Fe1 C7A 2.121(5)
Fe1 C3A 2.134(4)
P1 C3 1.802(5)
P1 C21 1.852(5)
P1 C24 1.876(4)
F1 B1 1.376(8)
F2 B1 1.372(7)
F3 B1 1.381(8)
F4 B1 1.370(7)
N1 C2 1.460(6)
N1 C28 1.499(6)
N1 C27 1.502(5)
C1 C7A 1.425(7)
C1 C2 1.433(5)
C1 H1 0.9500
C2 C3 1.447(6)
C3 C3A 1.449(6)
C3A C4 1.428(6)
C3A C7A 1.463(7)
C4 C5 1.364(8)
C4 H4 0.9500
C5 C6 1.425(9)
C5 H5 0.9500
C6 C7 1.362(8)
C6 H6 0.9500
C7A C7 1.419(7)
C7 H7 0.9500
C10 C14 1.420(6)
C10 C11 1.427(6)
C10 C15 1.503(6)
C11 C12 1.442(7)
C11 C16 1.499(6)
C12 C13 1.429(7)
C12 C17 1.492(6)
C13 C14 1.431(6)
C13 C18 1.495(7)
C14 C19 1.494(6)
C15 H15A 0.9800
C15 H15B 0.9800
C15 H15C 0.9800
C16 H16A 0.9800
C16 H16B 0.9800
C16 H16C 0.9800
C17 H17A 0.9800
C17 H17B 0.9800
C17 H17C 0.9800
C18 H18A 0.9800
C18 H18B 0.9800
C18 H18C 0.9800
C19 H19A 0.9800
C19 H19B 0.9800
C19 H19C 0.9800
C21 C22 1.516(7)
C21 C23 1.556(7)
C21 H21 1.0000
C22 H22A 0.9800
C22 H22B 0.9800
C22 H22C 0.9800
C23 H23A 0.9800
C23 H23B 0.9800
C23 H23C 0.9800
C24 C26 1.510(8)
C24 C25 1.515(7)
C24 H24 1.0000
C25 H25A 0.9800
C25 H25B 0.9800
C25 H25C 0.9800
C26 H26A 0.9800
C26 H26B 0.9800
C26 H26C 0.9800
C27 H27A 0.9800
C27 H27B 0.9800
C27 H27C 0.9800
C28 H28A 0.9800
C28 H28B 0.9800
C28 H28C 0.9800
C31 C32 1.358(7)
C31 C38 1.495(8)
C31 H31 0.9500
C32 C33 1.508(7)
C32 H32 0.9500
C33 C34 1.512(8)
C33 H33A 0.9900
C33 H33B 0.9900
C34 C35 1.513(7)
C34 H34A 0.9900
C34 H34B 0.9900
C35 C36 1.402(7)
C35 H35 0.9500
C36 C37 1.509(7)
C36 H36 0.9500
C37 C38 1.529(8)
C37 H37A 0.9900
C37 H37B 0.9900
C38 H38A 0.9900
C38 H38B 0.9900

loop_
_geom_torsion_atom_site_label_1
_geom_torsion_atom_site_label_2
_geom_torsion_atom_site_label_3
_geom_torsion_atom_site_label_4
_geom_torsion
C35 Rh1 P1 C3 139.1(2)
C36 Rh1 P1 C3 177.4(2)
N1 Rh1 P1 C3 -21.10(18)
C31 Rh1 P1 C3 -100.9(5)
C32 Rh1 P1 C3 69.4(5)
C35 Rh1 P1 C21 19.8(2)
C36 Rh1 P1 C21 58.2(2)
N1 Rh1 P1 C21 -140.3(2)
C31 Rh1 P1 C21 139.9(5)
C32 Rh1 P1 C21 -49.9(5)
C35 Rh1 P1 C24 -105.2(2)
C36 Rh1 P1 C24 -66.8(2)
N1 Rh1 P1 C24 94.7(2)
C31 Rh1 P1 C24 14.9(5)
C32 Rh1 P1 C24 -174.8(4)
C35 Rh1 N1 C2 -60.9(6)
C36 Rh1 N1 C2 119.2(5)
C31 Rh1 N1 C2 -173.0(3)
C32 Rh1 N1 C2 -138.0(3)
P1 Rh1 N1 C2 25.9(3)
C35 Rh1 N1 C28 66.3(6)
C36 Rh1 N1 C28 -113.6(5)
C31 Rh1 N1 C28 -45.9(3)
C32 Rh1 N1 C28 -10.8(3)
P1 Rh1 N1 C28 153.0(3)
C35 Rh1 N1 C27 -175.7(5)
C36 Rh1 N1 C27 4.4(6)
C31 Rh1 N1 C27 72.2(3)
C32 Rh1 N1 C27 107.2(3)
P1 Rh1 N1 C27 -89.0(3)
C13 Fe1 C1 C7A -84.4(3)
C12 Fe1 C1 C7A -126.1(3)
C2 Fe1 C1 C7A 116.2(4)
C11 Fe1 C1 C7A -162.5(3)
C14 Fe1 C1 C7A -56.5(4)
C3 Fe1 C1 C7A 79.8(3)
C10 Fe1 C1 C7A -163.7(7)
C3A Fe1 C1 C7A 36.6(3)
C13 Fe1 C1 C2 159.4(2)
C12 Fe1 C1 C2 117.6(3)
C11 Fe1 C1 C2 81.2(3)
C14 Fe1 C1 C2 -172.7(3)
C3 Fe1 C1 C2 -36.4(2)
C10 Fe1 C1 C2 80.1(8)
C7A Fe1 C1 C2 -116.2(4)
C3A Fe1 C1 C2 -79.6(3)
C7A C1 C2 C3 -4.9(6)
Fe1 C1 C2 C3 58.5(4)
C7A C1 C2 N1 164.9(4)
Fe1 C1 C2 N1 -131.6(5)
C7A C1 C2 Fe1 -63.4(4)
C28 N1 C2 C1 36.4(6)
C27 N1 C2 C1 -78.9(6)
Rh1 N1 C2 C1 167.2(4)
C28 N1 C2 C3 -154.9(4)
C27 N1 C2 C3 89.7(5)
Rh1 N1 C2 C3 -24.2(5)
C28 N1 C2 Fe1 -60.4(5)
C27 N1 C2 Fe1 -175.8(4)
Rh1 N1 C2 Fe1 70.4(4)
C13 Fe1 C2 C1 -37.3(4)
C12 Fe1 C2 C1 -76.8(3)
C11 Fe1 C2 C1 -121.8(3)
C3 Fe1 C2 C1 121.8(4)
C10 Fe1 C2 C1 -162.0(3)
C7A Fe1 C2 C1 38.8(3)
C3A Fe1 C2 C1 82.7(3)
C13 Fe1 C2 C3 -159.1(3)
C12 Fe1 C2 C3 161.4(3)
C1 Fe1 C2 C3 -121.8(4)
C11 Fe1 C2 C3 116.4(3)
C10 Fe1 C2 C3 76.2(3)
C7A Fe1 C2 C3 -83.0(3)
C3A Fe1 C2 C3 -39.1(3)
C13 Fe1 C2 N1 83.7(5)
C12 Fe1 C2 N1 44.2(5)
C1 Fe1 C2 N1 121.0(5)
C11 Fe1 C2 N1 -0.8(5)
C3 Fe1 C2 N1 -117.2(5)
C10 Fe1 C2 N1 -41.0(5)
C7A Fe1 C2 N1 159.8(5)
C3A Fe1 C2 N1 -156.3(5)
C1 C2 C3 C3A 4.7(6)
N1 C2 C3 C3A -165.5(4)
Fe1 C2 C3 C3A 62.8(3)
C1 C2 C3 P1 174.2(4)
N1 C2 C3 P1 4.0(6)
Fe1 C2 C3 P1 -127.7(3)
C1 C2 C3 Fe1 -58.1(4)
N1 C2 C3 Fe1 131.7(4)
C21 P1 C3 C2 138.9(3)
C24 P1 C3 C2 -111.6(4)
Rh1 P1 C3 C2 16.0(4)
C21 P1 C3 C3A -56.3(5)
C24 P1 C3 C3A 53.2(5)
Rh1 P1 C3 C3A -179.2(5)
C21 P1 C3 Fe1 55.9(4)
C24 P1 C3 Fe1 165.4(3)
Rh1 P1 C3 Fe1 -67.0(3)
C13 Fe1 C3 C2 130.9(7)
C12 Fe1 C3 C2 -40.3(5)
C1 Fe1 C3 C2 36.3(2)
C11 Fe1 C3 C2 -85.8(3)
C14 Fe1 C3 C2 -175.4(2)
C10 Fe1 C3 C2 -131.2(2)
C7A Fe1 C3 C2 79.1(3)
C3A Fe1 C3 C2 116.0(4)
C13 Fe1 C3 C3A 14.9(8)
C12 Fe1 C3 C3A -156.3(4)
C1 Fe1 C3 C3A -79.8(3)
C2 Fe1 C3 C3A -116.0(4)
C11 Fe1 C3 C3A 158.2(3)
C14 Fe1 C3 C3A 68.5(3)
C10 Fe1 C3 C3A 112.8(3)
C7A Fe1 C3 C3A -36.9(3)
C13 Fe1 C3 P1 -124.4(6)
C12 Fe1 C3 P1 64.4(6)
C1 Fe1 C3 P1 141.0(4)
C2 Fe1 C3 P1 104.7(4)
C11 Fe1 C3 P1 18.9(4)
C14 Fe1 C3 P1 -70.7(4)
C10 Fe1 C3 P1 -26.5(4)
C7A Fe1 C3 P1 -176.2(4)
C3A Fe1 C3 P1 -139.3(5)
C2 C3 C3A C4 173.5(5)
P1 C3 C3A C4 7.8(9)
Fe1 C3 C3A C4 -125.8(5)
C2 C3 C3A C7A -2.6(5)
P1 C3 C3A C7A -168.3(4)
Fe1 C3 C3A C7A 58.1(3)
C2 C3 C3A Fe1 -60.7(3)
P1 C3 C3A Fe1 133.7(5)
C13 Fe1 C3A C4 -44.7(6)
C12 Fe1 C3A C4 -82.2(7)
C1 Fe1 C3A C4 -145.3(5)
C2 Fe1 C3A C4 170.4(6)
C11 Fe1 C3A C4 77.3(7)
C14 Fe1 C3A C4 -2.1(5)
C3 Fe1 C3A C4 130.6(6)
C10 Fe1 C3A C4 39.9(6)
C7A Fe1 C3A C4 -109.1(6)
C13 Fe1 C3A C3 -175.4(3)
C12 Fe1 C3A C3 147.2(5)
C1 Fe1 C3A C3 84.0(3)
C2 Fe1 C3A C3 39.8(3)
C11 Fe1 C3A C3 -53.3(5)
C14 Fe1 C3A C3 -132.7(3)
C10 Fe1 C3A C3 -90.7(3)
C7A Fe1 C3A C3 120.3(4)
C13 Fe1 C3A C7A 64.3(3)
C12 Fe1 C3A C7A 26.9(6)
C1 Fe1 C3A C7A -36.3(2)
C2 Fe1 C3A C7A -80.5(3)
C11 Fe1 C3A C7A -173.6(4)
C14 Fe1 C3A C7A 107.0(3)
C3 Fe1 C3A C7A -120.3(4)
C10 Fe1 C3A C7A 149.0(3)
C3 C3A C4 C5 -176.5(5)
C7A C3A C4 C5 -0.7(7)
Fe1 C3A C4 C5 85.0(6)
C3A C4 C5 C6 -0.6(8)
C4 C5 C6 C7 0.4(9)
C2 C1 C7A C7 -176.1(5)
Fe1 C1 C7A C7 122.4(5)
C2 C1 C7A C3A 3.2(6)
Fe1 C1 C7A C3A -58.4(3)
C2 C1 C7A Fe1 61.6(4)
C4 C3A C7A C7 2.1(6)
C3 C3A C7A C7 179.0(4)
Fe1 C3A C7A C7 -123.9(4)
C4 C3A C7A C1 -177.2(4)
C3 C3A C7A C1 -0.3(5)
Fe1 C3A C7A C1 56.7(3)
C4 C3A C7A Fe1 126.1(4)
C3 C3A C7A Fe1 -57.1(3)
C13 Fe1 C7A C7 -17.5(5)
C12 Fe1 C7A C7 -56.3(5)
C1 Fe1 C7A C7 -125.2(6)
C2 Fe1 C7A C7 -164.9(5)
C11 Fe1 C7A C7 -74.3(8)
C14 Fe1 C7A C7 23.3(6)
C3 Fe1 C7A C7 150.6(6)
C10 Fe1 C7A C7 47.2(7)
C3A Fe1 C7A C7 113.7(6)
C13 Fe1 C7A C1 107.7(3)
C12 Fe1 C7A C1 68.9(3)
C2 Fe1 C7A C1 -39.6(2)
C11 Fe1 C7A C1 50.9(7)
C14 Fe1 C7A C1 148.5(2)
C3 Fe1 C7A C1 -84.2(3)
C10 Fe1 C7A C1 172.4(3)
C3A Fe1 C7A C1 -121.1(4)
C13 Fe1 C7A C3A -131.2(3)
C12 Fe1 C7A C3A -170.0(2)
C1 Fe1 C7A C3A 121.1(4)
C2 Fe1 C7A C3A 81.4(3)
C11 Fe1 C7A C3A 172.0(5)
C14 Fe1 C7A C3A -90.4(3)
C3 Fe1 C7A C3A 36.9(2)
C10 Fe1 C7A C3A -66.5(5)
C5 C6 C7 C7A 1.0(8)
C1 C7A C7 C6 176.8(5)
C3A C7A C7 C6 -2.3(7)
Fe1 C7A C7 C6 -90.5(6)
C13 Fe1 C10 C14 38.2(3)
C12 Fe1 C10 C14 82.5(3)
C1 Fe1 C10 C14 122.5(8)
C2 Fe1 C10 C14 -170.7(3)
C11 Fe1 C10 C14 121.1(4)
C3 Fe1 C10 C14 -125.9(3)
C7A Fe1 C10 C14 -34.9(5)
C3A Fe1 C10 C14 -80.2(3)
C13 Fe1 C10 C11 -82.9(3)
C12 Fe1 C10 C11 -38.6(3)
C1 Fe1 C10 C11 1.4(9)
C2 Fe1 C10 C11 68.2(3)
C14 Fe1 C10 C11 -121.1(4)
C3 Fe1 C10 C11 113.0(3)
C7A Fe1 C10 C11 -156.0(4)
C3A Fe1 C10 C11 158.7(3)
C13 Fe1 C10 C15 158.3(6)
C12 Fe1 C10 C15 -157.4(6)
C1 Fe1 C10 C15 -117.4(8)
C2 Fe1 C10 C15 -50.6(6)
C11 Fe1 C10 C15 -118.8(6)
C14 Fe1 C10 C15 120.1(6)
C3 Fe1 C10 C15 -5.8(6)
C7A Fe1 C10 C15 85.2(6)
C3A Fe1 C10 C15 39.9(6)
C14 C10 C11 C12 2.0(5)
C15 C10 C11 C12 -167.1(4)
Fe1 C10 C11 C12 59.7(3)
C14 C10 C11 C16 178.1(4)
C15 C10 C11 C16 9.0(7)
Fe1 C10 C11 C16 -124.2(4)
C14 C10 C11 Fe1 -57.7(3)
C15 C10 C11 Fe1 133.1(5)
C13 Fe1 C11 C10 80.1(3)
C12 Fe1 C11 C10 118.1(4)
C1 Fe1 C11 C10 -179.6(3)
C2 Fe1 C11 C10 -135.4(3)
C14 Fe1 C11 C10 36.2(3)
C3 Fe1 C11 C10 -90.4(3)
C7A Fe1 C11 C10 141.6(6)
C3A Fe1 C11 C10 -51.9(5)
C13 Fe1 C11 C12 -38.0(3)
C1 Fe1 C11 C12 62.2(3)
C2 Fe1 C11 C12 106.5(3)
C14 Fe1 C11 C12 -81.9(3)
C3 Fe1 C11 C12 151.5(3)
C10 Fe1 C11 C12 -118.1(4)
C7A Fe1 C11 C12 23.5(7)
C3A Fe1 C11 C12 -170.0(4)
C13 Fe1 C11 C16 -160.4(5)
C12 Fe1 C11 C16 -122.4(6)
C1 Fe1 C11 C16 -60.2(5)
C2 Fe1 C11 C16 -15.9(5)
C14 Fe1 C11 C16 155.7(5)
C3 Fe1 C11 C16 29.1(5)
C10 Fe1 C11 C16 119.5(6)
C7A Fe1 C11 C16 -98.9(7)
C3A Fe1 C11 C16 67.6(7)
C10 C11 C12 C13 -1.5(5)
C16 C11 C12 C13 -177.5(4)
Fe1 C11 C12 C13 59.5(3)
C10 C11 C12 C17 173.4(4)
C16 C11 C12 C17 -2.5(8)
Fe1 C11 C12 C17 -125.5(5)
C10 C11 C12 Fe1 -61.0(3)
C16 C11 C12 Fe1 123.0(5)
C1 Fe1 C12 C13 107.4(3)
C2 Fe1 C12 C13 148.1(2)
C11 Fe1 C12 C13 -118.7(4)
C14 Fe1 C12 C13 -37.8(3)
C3 Fe1 C12 C13 176.6(4)
C10 Fe1 C12 C13 -80.8(3)
C7A Fe1 C12 C13 69.7(3)
C3A Fe1 C12 C13 49.5(6)
C13 Fe1 C12 C11 118.7(4)
C1 Fe1 C12 C11 -133.9(3)
C2 Fe1 C12 C11 -93.3(3)
C14 Fe1 C12 C11 80.9(3)
C3 Fe1 C12 C11 -64.8(5)
C10 Fe1 C12 C11 37.8(3)
C7A Fe1 C12 C11 -171.7(3)
C3A Fe1 C12 C11 168.1(5)
C13 Fe1 C12 C17 -120.2(6)
C1 Fe1 C12 C17 -12.7(5)
C2 Fe1 C12 C17 27.9(5)
C11 Fe1 C12 C17 121.2(6)
C14 Fe1 C12 C17 -158.0(5)
C3 Fe1 C12 C17 56.4(7)
C10 Fe1 C12 C17 159.0(5)
C7A Fe1 C12 C17 -50.5(5)
C3A Fe1 C12 C17 -70.7(8)
C11 C12 C13 C14 0.5(5)
C17 C12 C13 C14 -174.4(4)
Fe1 C12 C13 C14 60.4(3)
C11 C12 C13 C18 177.9(4)
C17 C12 C13 C18 2.9(8)
Fe1 C12 C13 C18 -122.2(5)
C11 C12 C13 Fe1 -59.9(3)
C17 C12 C13 Fe1 125.1(5)
C1 Fe1 C13 C12 -85.0(3)
C2 Fe1 C13 C12 -60.0(4)
C11 Fe1 C13 C12 38.2(3)
C14 Fe1 C13 C12 119.0(4)
C3 Fe1 C13 C12 -174.1(6)
C10 Fe1 C13 C12 81.5(3)
C7A Fe1 C13 C12 -125.8(3)
C3A Fe1 C13 C12 -162.4(3)
C12 Fe1 C13 C14 -119.0(4)
C1 Fe1 C13 C14 156.0(3)
C2 Fe1 C13 C14 -178.9(3)
C11 Fe1 C13 C14 -80.8(3)
C3 Fe1 C13 C14 67.0(8)
C10 Fe1 C13 C14 -37.5(2)
C7A Fe1 C13 C14 115.3(3)
C3A Fe1 C13 C14 78.7(3)
C12 Fe1 C13 C18 121.0(6)
C1 Fe1 C13 C18 35.9(5)
C2 Fe1 C13 C18 61.0(6)
C11 Fe1 C13 C18 159.1(5)
C14 Fe1 C13 C18 -120.1(6)
C3 Fe1 C13 C18 -53.1(9)
C10 Fe1 C13 C18 -157.5(5)
C7A Fe1 C13 C18 -4.8(5)
C3A Fe1 C13 C18 -41.4(5)
C11 C10 C14 C13 -1.7(5)
C15 C10 C14 C13 167.4(4)
Fe1 C10 C14 C13 -59.2(3)
C11 C10 C14 C19 -179.3(4)
C15 C10 C14 C19 -10.2(8)
Fe1 C10 C14 C19 123.2(5)
C11 C10 C14 Fe1 57.5(3)
C15 C10 C14 Fe1 -133.4(5)
C12 C13 C14 C10 0.7(5)
C18 C13 C14 C10 -176.7(4)
Fe1 C13 C14 C10 60.6(3)
C12 C13 C14 C19 178.4(4)
C18 C13 C14 C19 0.9(7)
Fe1 C13 C14 C19 -121.7(5)
C12 C13 C14 Fe1 -60.0(3)
C18 C13 C14 Fe1 122.6(5)
C13 Fe1 C14 C10 -118.6(4)
C12 Fe1 C14 C10 -80.7(3)
C1 Fe1 C14 C10 -160.9(3)
C11 Fe1 C14 C10 -36.5(3)
C3 Fe1 C14 C10 79.8(3)
C7A Fe1 C14 C10 162.7(3)
C3A Fe1 C14 C10 119.5(3)
C12 Fe1 C14 C13 37.9(3)
C1 Fe1 C14 C13 -42.3(4)
C11 Fe1 C14 C13 82.2(3)
C3 Fe1 C14 C13 -161.5(3)
C10 Fe1 C14 C13 118.6(4)
C7A Fe1 C14 C13 -78.6(3)
C3A Fe1 C14 C13 -121.9(3)
C13 Fe1 C14 C19 118.6(5)
C12 Fe1 C14 C19 156.5(5)
C1 Fe1 C14 C19 76.3(5)
C11 Fe1 C14 C19 -159.2(5)
C3 Fe1 C14 C19 -43.0(5)
C10 Fe1 C14 C19 -122.8(5)
C7A Fe1 C14 C19 39.9(5)
C3A Fe1 C14 C19 -3.3(5)
C3 P1 C21 C22 39.9(4)
C24 P1 C21 C22 -72.1(4)
Rh1 P1 C21 C22 153.1(3)
C3 P1 C21 C23 165.3(3)
C24 P1 C21 C23 53.3(4)
Rh1 P1 C21 C23 -81.5(4)
C3 P1 C24 C26 16.9(5)
C21 P1 C24 C26 132.7(5)
Rh1 P1 C24 C26 -96.1(4)
C3 P1 C24 C25 144.1(4)
C21 P1 C24 C25 -100.0(5)
Rh1 P1 C24 C25 31.2(5)
C35 Rh1 C31 C32 -64.6(3)
C36 Rh1 C31 C32 -100.1(3)
N1 Rh1 C31 C32 97.1(3)
P1 Rh1 C31 C32 175.3(3)
C35 Rh1 C31 C38 59.8(4)
C36 Rh1 C31 C38 24.2(3)
N1 Rh1 C31 C38 -138.6(3)
C32 Rh1 C31 C38 124.4(5)
P1 Rh1 C31 C38 -60.3(6)
C38 C31 C32 C33 2.3(8)
Rh1 C31 C32 C33 103.7(4)
C38 C31 C32 Rh1 -101.4(5)
C35 Rh1 C32 C31 113.8(3)
C36 Rh1 C32 C31 76.3(3)
N1 Rh1 C32 C31 -85.8(3)
P1 Rh1 C32 C31 -174.5(4)
C35 Rh1 C32 C33 -5.2(4)
C36 Rh1 C32 C33 -42.7(4)
N1 Rh1 C32 C33 155.2(4)
C31 Rh1 C32 C33 -118.9(5)
P1 Rh1 C32 C33 66.6(6)
C31 C32 C33 C34 -92.0(6)
Rh1 C32 C33 C34 -11.5(6)
C32 C33 C34 C35 29.9(7)
C33 C34 C35 C36 47.5(7)
C33 C34 C35 Rh1 -34.2(6)
N1 Rh1 C35 C36 -179.9(4)
C31 Rh1 C35 C36 -68.1(3)
C32 Rh1 C35 C36 -100.0(3)
P1 Rh1 C35 C36 95.3(3)
C36 Rh1 C35 C34 120.7(5)
N1 Rh1 C35 C34 -59.3(7)
C31 Rh1 C35 C34 52.6(4)
C32 Rh1 C35 C34 20.7(4)
P1 Rh1 C35 C34 -144.0(4)
C34 C35 C36 C37 1.3(8)
Rh1 C35 C36 C37 105.5(5)
C34 C35 C36 Rh1 -104.2(5)
N1 Rh1 C36 C35 179.9(4)
C31 Rh1 C36 C35 110.3(3)
C32 Rh1 C36 C35 75.8(3)
P1 Rh1 C36 C35 -88.9(3)
C35 Rh1 C36 C37 -120.0(5)
N1 Rh1 C36 C37 60.0(6)
C31 Rh1 C36 C37 -9.6(4)
C32 Rh1 C36 C37 -44.2(4)
P1 Rh1 C36 C37 151.1(3)
C35 C36 C37 C38 -88.5(6)
Rh1 C36 C37 C38 -6.7(6)
C32 C31 C38 C37 48.7(7)
Rh1 C31 C38 C37 -35.0(5)
C36 C37 C38 C31 28.6(7)
